data_2243570
loop_
_publ_author_name
'Cinar, Emine Berrin'
'Faizi, Md. Serajul Haque'
'Yagci, Nermin Kahveci'
'Dogan, Onur Erman'
'Aydin, Alev Sema'
'Agar, Erbil'
'Dege, Necmi'
'Mashrai, Ashraf'

_publ_section_title
;
 Crystal structure, Hirshfeld surface analysis and DFT studies of
 (<i>E</i>)-4-methyl-2-{[(2-methyl-3-nitrophenyl)imino]methyl}phenol
;
_journal_coeditor_code ZL2794
_journal_issue 10
_journal_name_full 'Acta Crystallographica Section E'
_journal_page_first 1551
_journal_page_last 1556
_journal_paper_doi 10.1107/S2056989020011652
_journal_volume 76
_journal_year 2020
_chemical_formula_iupac 'C15 H14 N2 O3'
_chemical_formula_moiety 'C15 H14 N2 O3'
_chemical_formula_sum 'C15 H14 N2 O3'
_chemical_formula_weight 270.28
_chemical_name_systematic
;
(<i>E</i>)-4-Methyl-2-{[(2-methyl-3-nitrophenyl)imino]methyl}phenol
;
_space_group_crystal_system orthorhombic
_space_group_IT_number 61
_space_group_name_Hall '-P 2ac 2ab'
_space_group_name_H-M_alt 'P b c a'
_atom_sites_solution_hydrogens mixed
_audit_creation_method SHELXL-2018/3
_cell_angle_alpha 90
_cell_angle_beta 90
_cell_angle_gamma 90
_cell_formula_units_Z 8
_cell_length_a 7.3925(3)
_cell_length_b 15.4082(6)
_cell_length_c 23.5750(9)
_cell_measurement_reflns_used 15516
_cell_measurement_temperature 296(2)
_cell_measurement_theta_max 29.61
_cell_measurement_theta_min 1.58
_cell_volume 2685.31(18)
_computing_cell_refinement
;
<i>X-AREA</i>, <i>X-RED32</i> and <i>X-SHAPE</i> (Stoe & Cie, 2002)
;
_computing_data_collection
;
<i>X-AREA</i>, <i>X-RED32</i> and <i>X-SHAPE</i> (Stoe & Cie, 2002)
;
_computing_data_reduction
;
<i>X-AREA</i>, <i>X-RED32</i> and <i>X-SHAPE</i> (Stoe & Cie, 2002)
;
_computing_molecular_graphics
;
ORTEP-3 for Windows (Farrugia, 2012)
;
_computing_publication_material
;
PLATON (Spek, 2020), publCIF  (Westrip, 2010) and Mercury
(Macrae <i>et al.</i>,  2020)
;
_computing_structure_refinement
;
<i>SHELXL2018/3</i> (Sheldrick, 2015b)
;
_computing_structure_solution
;
<i>SHELXT2014/5</i> (Sheldrick, 2015a)
;
_diffrn_ambient_temperature 296(2)
_diffrn_detector 'image plate (34 cm diameter)'
_diffrn_detector_area_resol_mean 6.67
_diffrn_measured_fraction_theta_full 1.000
_diffrn_measured_fraction_theta_max 0.996
_diffrn_measurement_device '2-circle goniometer'
_diffrn_measurement_device_type 'STOE IPDS 2'
_diffrn_measurement_method 'rotation method'
_diffrn_radiation_monochromator 'plane graphite'
_diffrn_radiation_type 'Mo K\a'
_diffrn_radiation_wavelength 0.71073
_diffrn_reflns_av_R_equivalents 0.0351
_diffrn_reflns_av_unetI/netI 0.0245
_diffrn_reflns_limit_h_max 10
_diffrn_reflns_limit_h_min -8
_diffrn_reflns_limit_k_max 20
_diffrn_reflns_limit_k_min -19
_diffrn_reflns_limit_l_max 32
_diffrn_reflns_limit_l_min -32
_diffrn_reflns_number 18040
_diffrn_reflns_theta_full 25.242
_diffrn_reflns_theta_max 29.202
_diffrn_reflns_theta_min 1.728
_diffrn_source 'sealed X-ray tube, 12 x 0.4 mm long-fine focus'
_diffrn_source_current 45
_diffrn_source_power 2.25
_diffrn_source_voltage 50
_exptl_absorpt_coefficient_mu 0.095
_exptl_absorpt_correction_T_max 0.9684
_exptl_absorpt_correction_T_min 0.9349
_exptl_absorpt_correction_type integration
_exptl_absorpt_process_details
;
(X-RED32; Stoe & Cie, 2002)
;
_exptl_crystal_colour yellow
_exptl_crystal_density_diffrn 1.337
_exptl_crystal_description prism
_exptl_crystal_F_000 1136
_exptl_crystal_size_max 0.724
_exptl_crystal_size_mid 0.663
_exptl_crystal_size_min 0.590
_refine_diff_density_max 0.145
_refine_diff_density_min -0.132
_refine_ls_extinction_coef 0.0039(10)
_refine_ls_extinction_expression Fc^*^=kFc[1+0.001xFc^2^\l^3^/sin(2\q)]^-1/4^
_refine_ls_extinction_method
;
SHELXL2018/3 (Sheldrick, 2015b)
;
_refine_ls_goodness_of_fit_ref 1.035
_refine_ls_hydrogen_treatment mixed
_refine_ls_matrix_type full
_refine_ls_number_parameters 187
_refine_ls_number_reflns 3618
_refine_ls_number_restraints 0
_refine_ls_restrained_S_all 1.035
_refine_ls_R_factor_all 0.0781
_refine_ls_R_factor_gt 0.0427
_refine_ls_shift/su_max 0.001
_refine_ls_shift/su_mean 0.000
_refine_ls_structure_factor_coef Fsqd
_refine_ls_weighting_details 'w=1/[\s^2^(Fo^2^)+(0.0659P)^2^] where P=(Fo^2^+2Fc^2^)/3'
_refine_ls_weighting_scheme calc
_refine_ls_wR_factor_gt 0.1114
_refine_ls_wR_factor_ref 0.1248
_reflns_number_gt 2258
_reflns_number_total 3618
_reflns_threshold_expression 'I > 2\s(I)'
_cod_data_source_file zl2794sup1.cif
_cod_data_source_block I
_cod_database_code 2243570
_shelx_space_group_comment
;
The symmetry employed for this shelxl refinement is uniquely defined
by the following loop, which should always be used as a source of
symmetry information in preference to the above space-group names.
They are only intended as comments.
;
_shelx_estimated_absorpt_t_min 0.935
_shelx_estimated_absorpt_t_max 0.946

loop_
_space_group_symop_operation_xyz
'x, y, z'
'-x+1/2, -y, z+1/2'
'-x, y+1/2, -z+1/2'
'x+1/2, -y+1/2, -z'
'-x, -y, -z'
'x-1/2, y, -z-1/2'
'x, -y-1/2, z-1/2'
'-x-1/2, y-1/2, z'

loop_
_atom_site_type_symbol
_atom_site_label
_atom_site_fract_x
_atom_site_fract_y
_atom_site_fract_z
_atom_site_U_iso_or_equiv
_atom_site_adp_type
_atom_site_calc_flag
_atom_site_occupancy
_atom_site_disorder_assembly
_atom_site_disorder_group
C C1 0.74349(19) 0.20861(10) 0.60276(6) 0.0596(4) Uani d 1 . .
C C2 0.70581(18) 0.23031(10) 0.54705(6) 0.0559(3) Uani d 1 . .
H H2 0.646600 0.189998 0.524307 0.067 Uiso calc 1 . .
C C3 0.75324(18) 0.31034(9) 0.52368(5) 0.0519(3) Uani d 1 . .
C C4 0.8454(2) 0.37053(10) 0.55780(6) 0.0577(3) Uani d 1 . .
C C5 0.8823(2) 0.35005(11) 0.61387(6) 0.0665(4) Uani d 1 . .
H H5 0.942132 0.389899 0.636800 0.080 Uiso calc 1 . .
C C6 0.8309(2) 0.27125(11) 0.63571(6) 0.0650(4) Uani d 1 . .
H H6 0.855030 0.259165 0.673614 0.078 Uiso calc 1 . .
C C7 0.6923(3) 0.12209(12) 0.62715(7) 0.0773(5) Uani d 1 . .
H H7A 0.592310 0.129208 0.652729 0.116 Uiso calc 1 . .
H H7B 0.793548 0.098209 0.647305 0.116 Uiso calc 1 . .
H H7C 0.658178 0.083481 0.597033 0.116 Uiso calc 1 . .
C C8 0.70208(18) 0.33130(10) 0.46597(5) 0.0544(3) Uani d 1 . .
H H8 0.640422 0.290150 0.444545 0.065 Uiso calc 1 . .
C C9 0.69171(18) 0.42321(9) 0.38670(5) 0.0525(3) Uani d 1 . .
C C10 0.64261(17) 0.50918(9) 0.37357(5) 0.0515(3) Uani d 1 . .
C C11 0.60096(19) 0.52470(9) 0.31696(6) 0.0546(3) Uani d 1 . .
C C12 0.6044(2) 0.46167(10) 0.27547(6) 0.0668(4) Uani d 1 . .
H H12 0.571736 0.474947 0.238372 0.080 Uiso calc 1 . .
C C13 0.6565(3) 0.37947(10) 0.28964(6) 0.0723(5) Uani d 1 . .
H H13 0.661926 0.336515 0.261979 0.087 Uiso calc 1 . .
C C14 0.7012(2) 0.36023(10) 0.34503(6) 0.0630(4) Uani d 1 . .
H H14 0.738019 0.304345 0.354450 0.076 Uiso calc 1 . .
C C15 0.6285(2) 0.57517(11) 0.42042(6) 0.0680(4) Uani d 1 . .
H H15A 0.580390 0.548033 0.453817 0.102 Uiso calc 1 . .
H H15B 0.549860 0.621413 0.408760 0.102 Uiso calc 1 . .
H H15C 0.746420 0.598158 0.428556 0.102 Uiso calc 1 . .
N N1 0.73931(16) 0.40478(8) 0.44366(5) 0.0563(3) Uani d 1 . .
N N2 0.55057(19) 0.61224(8) 0.29747(6) 0.0675(3) Uani d 1 . .
O O1 0.89814(18) 0.44842(7) 0.53800(5) 0.0778(4) Uani d 1 . .
O O2 0.6215(2) 0.67456(8) 0.31898(6) 0.0945(4) Uani d 1 . .
O O3 0.4416(2) 0.61880(9) 0.25937(6) 0.1073(5) Uani d 1 . .
H H1 0.864(4) 0.4546(18) 0.4992(14) 0.161 Uiso d 1 . .

loop_
_atom_site_aniso_label
_atom_site_aniso_U_11
_atom_site_aniso_U_22
_atom_site_aniso_U_33
_atom_site_aniso_U_12
_atom_site_aniso_U_13
_atom_site_aniso_U_23
C1 0.0528(8) 0.0715(9) 0.0545(7) 0.0031(7) 0.0025(6) 0.0003(6)
C2 0.0493(7) 0.0632(9) 0.0551(7) -0.0006(6) -0.0014(5) -0.0070(6)
C3 0.0469(7) 0.0589(8) 0.0500(6) 0.0036(6) 0.0001(5) -0.0051(6)
C4 0.0574(8) 0.0598(9) 0.0559(7) -0.0002(6) -0.0020(6) -0.0057(6)
C5 0.0723(10) 0.0711(10) 0.0562(8) -0.0027(8) -0.0083(7) -0.0112(7)
C6 0.0647(9) 0.0796(11) 0.0506(7) 0.0056(8) -0.0038(6) -0.0021(7)
C7 0.0793(11) 0.0836(12) 0.0690(10) -0.0088(9) -0.0052(8) 0.0130(8)
C8 0.0489(7) 0.0604(9) 0.0540(7) 0.0006(6) -0.0003(6) -0.0071(6)
C9 0.0496(7) 0.0577(8) 0.0501(6) -0.0001(6) 0.0031(5) -0.0052(6)
C10 0.0443(7) 0.0561(8) 0.0542(7) -0.0011(6) 0.0020(5) -0.0075(6)
C11 0.0551(8) 0.0520(8) 0.0567(7) -0.0036(6) 0.0031(6) -0.0013(6)
C12 0.0860(11) 0.0665(9) 0.0480(7) -0.0063(8) 0.0029(7) -0.0029(6)
C13 0.1020(13) 0.0614(9) 0.0535(8) -0.0023(8) 0.0097(8) -0.0112(7)
C14 0.0770(10) 0.0534(8) 0.0585(8) 0.0046(7) 0.0071(7) -0.0039(6)
C15 0.0735(10) 0.0661(9) 0.0644(8) 0.0095(8) -0.0050(7) -0.0177(7)
N1 0.0543(6) 0.0622(7) 0.0523(6) 0.0026(5) -0.0007(5) -0.0029(5)
N2 0.0747(9) 0.0625(8) 0.0654(7) -0.0006(7) 0.0020(6) 0.0020(6)
O1 0.0998(9) 0.0647(7) 0.0687(6) -0.0177(6) -0.0139(6) -0.0025(5)
O2 0.1208(11) 0.0561(7) 0.1065(9) -0.0115(7) -0.0104(8) -0.0056(6)
O3 0.1330(13) 0.0889(9) 0.1001(9) 0.0089(9) -0.0457(9) 0.0120(7)

loop_
_atom_type_symbol
_atom_type_description
_atom_type_scat_dispersion_real
_atom_type_scat_dispersion_imag
_atom_type_scat_source
C C 0.0033 0.0016 'International Tables Vol C Tables 4.2.6.8 and 6.1.1.4'
H H 0.0000 0.0000 'International Tables Vol C Tables 4.2.6.8 and 6.1.1.4'
N N 0.0061 0.0033 'International Tables Vol C Tables 4.2.6.8 and 6.1.1.4'
O O 0.0106 0.0060 'International Tables Vol C Tables 4.2.6.8 and 6.1.1.4'

loop_
_geom_angle_atom_site_label_1
_geom_angle_atom_site_label_2
_geom_angle_atom_site_label_3
_geom_angle_site_symmetry_1
_geom_angle_site_symmetry_3
_geom_angle
_geom_angle_publ_flag
C2 C1 C6 . . 117.00(14) ?
C2 C1 C7 . . 121.84(14) ?
C6 C1 C7 . . 121.16(13) ?
C1 C2 C3 . . 122.53(13) ?
C1 C2 H2 . . 118.7 ?
C3 C2 H2 . . 118.7 ?
C2 C3 C4 . . 118.64(12) ?
C2 C3 C8 . . 120.15(12) ?
C4 C3 C8 . . 121.17(13) ?
O1 C4 C5 . . 118.48(13) ?
O1 C4 C3 . . 122.08(13) ?
C5 C4 C3 . . 119.45(14) ?
C6 C5 C4 . . 120.31(14) ?
C6 C5 H5 . . 119.8 ?
C4 C5 H5 . . 119.8 ?
C5 C6 C1 . . 122.04(13) ?
C5 C6 H6 . . 119.0 ?
C1 C6 H6 . . 119.0 ?
C1 C7 H7A . . 109.5 ?
C1 C7 H7B . . 109.5 ?
H7A C7 H7B . . 109.5 ?
C1 C7 H7C . . 109.5 ?
H7A C7 H7C . . 109.5 ?
H7B C7 H7C . . 109.5 ?
N1 C8 C3 . . 121.84(13) ?
N1 C8 H8 . . 119.1 ?
C3 C8 H8 . . 119.1 ?
C14 C9 C10 . . 121.14(12) ?
C14 C9 N1 . . 121.34(13) ?
C10 C9 N1 . . 117.45(11) ?
C11 C10 C9 . . 115.47(12) ?
C11 C10 C15 . . 124.95(13) ?
C9 C10 C15 . . 119.48(12) ?
C12 C11 C10 . . 123.76(13) ?
C12 C11 N2 . . 115.37(12) ?
C10 C11 N2 . . 120.86(12) ?
C13 C12 C11 . . 119.01(14) ?
C13 C12 H12 . . 120.5 ?
C11 C12 H12 . . 120.5 ?
C12 C13 C14 . . 119.91(14) ?
C12 C13 H13 . . 120.0 ?
C14 C13 H13 . . 120.0 ?
C13 C14 C9 . . 120.65(14) ?
C13 C14 H14 . . 119.7 ?
C9 C14 H14 . . 119.7 ?
C10 C15 H15A . . 109.5 ?
C10 C15 H15B . . 109.5 ?
H15A C15 H15B . . 109.5 ?
C10 C15 H15C . . 109.5 ?
H15A C15 H15C . . 109.5 ?
H15B C15 H15C . . 109.5 ?
C8 N1 C9 . . 120.92(12) ?
O2 N2 O3 . . 122.32(14) ?
O2 N2 C11 . . 119.22(13) ?
O3 N2 C11 . . 118.44(13) ?
C4 O1 H1 . . 110.3(17) ?

loop_
_geom_bond_atom_site_label_1
_geom_bond_atom_site_label_2
_geom_bond_site_symmetry_2
_geom_bond_distance
_geom_bond_publ_flag
C1 C2 . 1.3836(19) ?
C1 C6 . 1.397(2) ?
C1 C7 . 1.501(2) ?
C2 C3 . 1.395(2) ?
C2 H2 . 0.9300 ?
C3 C4 . 1.4039(19) ?
C3 C8 . 1.4486(18) ?
C4 O1 . 1.3455(18) ?
C4 C5 . 1.386(2) ?
C5 C6 . 1.372(2) ?
C5 H5 . 0.9300 ?
C6 H6 . 0.9300 ?
C7 H7A . 0.9600 ?
C7 H7B . 0.9600 ?
C7 H7C . 0.9600 ?
C8 N1 . 1.2782(19) ?
C8 H8 . 0.9300 ?
C9 C14 . 1.3826(19) ?
C9 C10 . 1.4079(19) ?
C9 N1 . 1.4169(17) ?
C10 C11 . 1.3904(19) ?
C10 C15 . 1.5048(19) ?
C11 C12 . 1.3787(19) ?
C11 N2 . 1.4728(19) ?
C12 C13 . 1.365(2) ?
C12 H12 . 0.9300 ?
C13 C14 . 1.379(2) ?
C13 H13 . 0.9300 ?
C14 H14 . 0.9300 ?
C15 H15A . 0.9600 ?
C15 H15B . 0.9600 ?
C15 H15C . 0.9600 ?
N2 O2 . 1.2057(17) ?
N2 O3 . 1.2109(18) ?
O1 H1 . 0.95(3) ?

loop_
_geom_hbond_atom_site_label_D
_geom_hbond_atom_site_label_H
_geom_hbond_atom_site_label_A
_geom_hbond_site_symmetry_A
_geom_hbond_distance_DH
_geom_hbond_distance_HA
_geom_hbond_distance_DA
_geom_hbond_angle_DHA
_geom_hbond_publ_flag
C7 H7C O1 8_755 0.96 2.54 3.468(2) 163.1 yes
C14 H14 O2 8_755 0.93 2.40 3.2064(19) 144.5 yes
C15 H15B O2 . 0.96 2.33 2.840(2) 112.5 yes
O1 H1 N1 . 0.95(3) 1.78(3) 2.6032(16) 143(3) yes

loop_
_geom_torsion_atom_site_label_1
_geom_torsion_atom_site_label_2
_geom_torsion_atom_site_label_3
_geom_torsion_atom_site_label_4
_geom_torsion_site_symmetry_1
_geom_torsion_site_symmetry_2
_geom_torsion_site_symmetry_3
_geom_torsion_site_symmetry_4
_geom_torsion
_geom_torsion_publ_flag
C6 C1 C2 C3 . . . . 0.6(2) ?
C7 C1 C2 C3 . . . . -179.72(14) ?
C1 C2 C3 C4 . . . . 1.1(2) ?
C1 C2 C3 C8 . . . . -176.78(13) ?
C2 C3 C4 O1 . . . . 178.89(13) ?
C8 C3 C4 O1 . . . . -3.3(2) ?
C2 C3 C4 C5 . . . . -1.7(2) ?
C8 C3 C4 C5 . . . . 176.10(14) ?
O1 C4 C5 C6 . . . . -179.93(14) ?
C3 C4 C5 C6 . . . . 0.7(2) ?
C4 C5 C6 C1 . . . . 1.1(2) ?
C2 C1 C6 C5 . . . . -1.8(2) ?
C7 C1 C6 C5 . . . . 178.60(15) ?
C2 C3 C8 N1 . . . . 178.24(13) ?
C4 C3 C8 N1 . . . . 0.4(2) ?
C14 C9 C10 C11 . . . . 1.5(2) ?
N1 C9 C10 C11 . . . . 178.59(12) ?
C14 C9 C10 C15 . . . . 178.20(14) ?
N1 C9 C10 C15 . . . . -4.75(19) ?
C9 C10 C11 C12 . . . . 0.6(2) ?
C15 C10 C11 C12 . . . . -175.87(15) ?
C9 C10 C11 N2 . . . . -178.94(12) ?
C15 C10 C11 N2 . . . . 4.6(2) ?
C10 C11 C12 C13 . . . . -2.0(2) ?
N2 C11 C12 C13 . . . . 177.53(15) ?
C11 C12 C13 C14 . . . . 1.3(3) ?
C12 C13 C14 C9 . . . . 0.8(3) ?
C10 C9 C14 C13 . . . . -2.3(2) ?
N1 C9 C14 C13 . . . . -179.18(14) ?
C3 C8 N1 C9 . . . . 178.53(12) ?
C14 C9 N1 C8 . . . . -36.9(2) ?
C10 C9 N1 C8 . . . . 146.03(13) ?
C12 C11 N2 O2 . . . . -144.51(15) ?
C10 C11 N2 O2 . . . . 35.0(2) ?
C12 C11 N2 O3 . . . . 33.9(2) ?
C10 C11 N2 O3 . . . . -146.51(16) ?

_cod_database_fobs_code 2243570
